data_7128656
loop_
_publ_author_name
'Priebbenow, Daniel L.'
'Hua, Carol'

_publ_section_title
;
 Acyl silane directed Cp*Rh(III)-catalysed alkylation/annulation
 reactions.
;
_journal_issue 64
_journal_name_full 'Chemical communications (Cambridge, England)'
_journal_page_first 7938
_journal_page_last 7941
_journal_paper_doi 10.1039/d1cc03051e
_journal_volume 57
_journal_year 2021
_chemical_formula_moiety 'C15 H20 O2 Si'
_chemical_formula_sum 'C15 H20 O2 Si'
_chemical_formula_weight 260.40
_space_group_crystal_system orthorhombic
_space_group_IT_number 62
_space_group_name_Hall '-P 2ac 2n'
_space_group_name_H-M_alt 'P n m a'
_atom_sites_solution_hydrogens geom
_atom_sites_solution_primary dual
_audit_creation_date 2021-02-22
_audit_creation_method
;
Olex2 1.2
(compiled 2018.05.29 svn.r3508 for OlexSys, GUI svn.r5506)
;
_audit_update_record
;
2021-04-26 deposited with the CCDC.	2021-07-13 downloaded from the CCDC.
;
_cell_angle_alpha 90
_cell_angle_beta 90
_cell_angle_gamma 90
_cell_formula_units_Z 4
_cell_length_a 16.140(3)
_cell_length_b 7.0200(14)
_cell_length_c 12.550(3)
_cell_measurement_temperature 100(2)
_cell_volume 1422.0(5)
_computing_molecular_graphics 'Olex2 (Dolomanov et al., 2009)'
_computing_publication_material 'Olex2 (Dolomanov et al., 2009)'
_computing_structure_refinement 'ShelXL (Sheldrick, 2015)'
_computing_structure_solution 'ShelXT (Sheldrick, 2015)'
_diffrn_ambient_temperature 100(2)
_diffrn_measured_fraction_theta_full 1.000
_diffrn_measured_fraction_theta_max 0.946
_diffrn_measurement_device_type Synchrotron
_diffrn_measurement_method '\w scans'
_diffrn_radiation_monochromator graphite
_diffrn_radiation_type MoK\a
_diffrn_radiation_wavelength 0.71073
_diffrn_reflns_av_R_equivalents 0.0384
_diffrn_reflns_av_unetI/netI 0.0143
_diffrn_reflns_Laue_measured_fraction_full 1.000
_diffrn_reflns_Laue_measured_fraction_max 0.946
_diffrn_reflns_limit_h_max 21
_diffrn_reflns_limit_h_min -21
_diffrn_reflns_limit_k_max 9
_diffrn_reflns_limit_k_min -9
_diffrn_reflns_limit_l_max 16
_diffrn_reflns_limit_l_min -16
_diffrn_reflns_number 33258
_diffrn_reflns_point_group_measured_fraction_full 1.000
_diffrn_reflns_point_group_measured_fraction_max 0.946
_diffrn_reflns_theta_full 25.242
_diffrn_reflns_theta_max 28.628
_diffrn_reflns_theta_min 2.056
_diffrn_standards_number 0
_exptl_absorpt_coefficient_mu 0.158
_exptl_absorpt_correction_type none
_exptl_crystal_colour colourless
_exptl_crystal_colour_primary colourless
_exptl_crystal_density_diffrn 1.216
_exptl_crystal_description plate
_exptl_crystal_F_000 560
_exptl_crystal_size_max 0.2
_exptl_crystal_size_mid 0.05
_exptl_crystal_size_min 0.02
_refine_diff_density_max 0.528
_refine_diff_density_min -0.749
_refine_diff_density_rms 0.133
_refine_ls_extinction_method none
_refine_ls_goodness_of_fit_ref 1.091
_refine_ls_hydrogen_treatment constr
_refine_ls_matrix_type full
_refine_ls_number_parameters 110
_refine_ls_number_reflns 1869
_refine_ls_number_restraints 0
_refine_ls_restrained_S_all 1.091
_refine_ls_R_factor_all 0.0585
_refine_ls_R_factor_gt 0.0464
_refine_ls_shift/su_max 4.250
_refine_ls_shift/su_mean 0.091
_refine_ls_structure_factor_coef Fsqd
_refine_ls_weighting_details 'w=1/[\s^2^(Fo^2^)+(0.1536P)^2^+0.2957P] where P=(Fo^2^+2Fc^2^)/3'
_refine_ls_weighting_scheme calc
_refine_ls_wR_factor_gt 0.1480
_refine_ls_wR_factor_ref 0.2006
_reflns_Friedel_coverage 0.000
_reflns_number_gt 1680
_reflns_number_total 1869
_reflns_threshold_expression 'I > 2\s(I)'
_cod_data_source_file d1cc03051e2.cif
_cod_data_source_block dp_18x
_cod_depositor_comments 'Adding full bibliography for 7128655--7128656.cif.'
_cod_database_code 7128656
_shelx_shelxl_version_number 2018/3
_shelx_space_group_comment
;
The symmetry employed for this shelxl refinement is uniquely defined
by the following loop, which should always be used as a source of
symmetry information in preference to the above space-group names.
They are only intended as comments.
;
_shelx_estimated_absorpt_t_max 0.997
_shelx_estimated_absorpt_t_min 0.969
_olex2_refinement_description
;
1. Fixed Uiso
 At 1.2 times of:
  All C(H) groups, All C(H,H) groups
 At 1.5 times of:
  All C(H,H,H) groups
2. Others
 Fixed Sof: H8A(0.5) H8B(0.5) H11A(0.5) H11B(0.5) H11C(0.5) H14A(0.5)
 H14B(0.5) H14C(0.5) H12A(0.5) H12B(0.5) H12C(0.5)
3.a Secondary CH2 refined with riding coordinates:
 C8(H8A,H8B)
3.b Aromatic/amide H refined with riding coordinates:
 C6(H6), C4(H4), C3(H3)
3.c Idealised Me refined as rotating group:
 C11(H11A,H11B,H11C), C14(H14A,H14B,H14C), C13(H13A,H13B,H13C), C12(H12A,H12B,
 H12C)
;
_olex2_submission_special_instructions 'No special instructions were received'

loop_
_space_group_symop_operation_xyz
'x, y, z'
'-x+1/2, -y, z+1/2'
'-x, y+1/2, -z'
'x+1/2, -y+1/2, -z+1/2'
'-x, -y, -z'
'x-1/2, y, -z-1/2'
'x, -y-1/2, z'
'-x-1/2, y-1/2, z-1/2'

loop_
_atom_site_label
_atom_site_type_symbol
_atom_site_fract_x
_atom_site_fract_y
_atom_site_fract_z
_atom_site_U_iso_or_equiv
_atom_site_adp_type
_atom_site_occupancy
_atom_site_site_symmetry_order
_atom_site_calc_flag
_atom_site_refinement_flags_posn
_atom_site_refinement_flags_adp
_atom_site_refinement_flags_occupancy
_atom_site_disorder_assembly
_atom_site_disorder_group
Si1 Si 0.50103(3) 0.750000 0.19475(5) 0.0241(3) Uani 1 2 d S T P . .
O2 O 0.80209(10) 0.750000 0.60523(13) 0.0321(4) Uani 1 2 d S T P . .
O1 O 0.33885(10) 0.750000 0.31332(12) 0.0340(5) Uani 1 2 d S T P . .
C7 C 0.58661(13) 0.750000 0.51068(16) 0.0238(5) Uani 1 2 d S T P . .
C6 C 0.65163(13) 0.750000 0.58358(17) 0.0248(5) Uani 1 2 d S T P . .
H6 H 0.641506 0.750000 0.658146 0.030 Uiso 1 2 calc RS T P . .
C8 C 0.49574(12) 0.750000 0.53212(18) 0.0243(5) Uani 1 2 d S T P . .
H8A H 0.478910 0.864912 0.572408 0.029 Uiso 0.5 1 calc R . . . .
H8B H 0.478910 0.635088 0.572408 0.029 Uiso 0.5 1 calc R . . . .
C5 C 0.73209(13) 0.750000 0.54331(17) 0.0266(5) Uani 1 2 d S T P . .
C2 C 0.60001(13) 0.750000 0.39977(17) 0.0238(5) Uani 1 2 d S T P . .
C9 C 0.45888(13) 0.750000 0.42106(16) 0.0244(5) Uani 1 2 d S T P . .
C1 C 0.51905(15) 0.750000 0.34437(17) 0.0249(5) Uani 1 2 d S T P . .
C10 C 0.36862(14) 0.750000 0.40357(18) 0.0265(5) Uani 1 2 d S T P . .
C11 C 0.31365(14) 0.750000 0.50120(17) 0.0295(5) Uani 1 2 d S T P . .
H11A H 0.321165 0.869568 0.540331 0.044 Uiso 0.5 1 calc GR . . A -1
H11B H 0.328573 0.642572 0.547228 0.044 Uiso 0.5 1 calc GR . . A -1
H11C H 0.255611 0.737860 0.479294 0.044 Uiso 0.5 1 calc GR . . A -1
C4 C 0.74644(13) 0.750000 0.43360(18) 0.0282(5) Uani 1 2 d S T P . .
H4 H 0.801806 0.750000 0.407924 0.034 Uiso 1 2 calc RS T P . .
C3 C 0.68140(14) 0.750000 0.36143(16) 0.0261(5) Uani 1 2 d S T P . .
H3 H 0.691965 0.750000 0.286964 0.031 Uiso 1 2 calc RS T P . .
C14 C 0.60122(15) 0.750000 0.11966(18) 0.0312(5) Uani 1 2 d S T P . .
H14A H 0.635016 0.641487 0.142549 0.047 Uiso 0.5 1 calc GR . . B -1
H14B H 0.631128 0.868763 0.133970 0.047 Uiso 0.5 1 calc GR . . B -1
H14C H 0.589965 0.739750 0.043138 0.047 Uiso 0.5 1 calc GR . . B -1
C13 C 0.44792(10) 0.5254(3) 0.15409(13) 0.0337(4) Uani 1 1 d . . . . .
H13A H 0.433969 0.531761 0.078171 0.050 Uiso 1 1 calc GR . . . .
H13B H 0.397104 0.509702 0.195902 0.050 Uiso 1 1 calc GR . . . .
H13C H 0.484803 0.416905 0.166823 0.050 Uiso 1 1 calc GR . . . .
C12 C 0.79096(16) 0.750000 0.7179(2) 0.0376(6) Uani 1 2 d S T P . .
H12A H 0.844400 0.772060 0.752877 0.056 Uiso 0.5 1 calc GR . . C -1
H12B H 0.768663 0.626599 0.740504 0.056 Uiso 0.5 1 calc GR . . C -1
H12C H 0.752177 0.851341 0.737811 0.056 Uiso 0.5 1 calc GR . . C -1

loop_
_atom_site_aniso_label
_atom_site_aniso_U_11
_atom_site_aniso_U_22
_atom_site_aniso_U_33
_atom_site_aniso_U_23
_atom_site_aniso_U_13
_atom_site_aniso_U_12
Si1 0.0260(4) 0.0278(5) 0.0186(4) 0.000 -0.00102(19) 0.000
O2 0.0246(8) 0.0485(10) 0.0232(8) 0.000 -0.0031(6) 0.000
O1 0.0283(9) 0.0506(11) 0.0232(9) 0.000 -0.0043(6) 0.000
C7 0.0237(10) 0.0271(10) 0.0207(10) 0.000 0.0013(7) 0.000
C6 0.0257(10) 0.0281(10) 0.0207(9) 0.000 -0.0005(8) 0.000
C8 0.0202(10) 0.0333(12) 0.0195(10) 0.000 0.0001(6) 0.000
C5 0.0222(10) 0.0336(11) 0.0241(10) 0.000 -0.0025(8) 0.000
C2 0.0246(10) 0.0267(10) 0.0201(10) 0.000 0.0000(7) 0.000
C9 0.0255(10) 0.0276(10) 0.0200(10) 0.000 -0.0020(7) 0.000
C1 0.0262(9) 0.0261(10) 0.0225(10) 0.000 -0.0009(8) 0.000
C10 0.0267(10) 0.0289(10) 0.0239(10) 0.000 -0.0019(8) 0.000
C11 0.0239(10) 0.0389(12) 0.0258(11) 0.000 0.0026(8) 0.000
C4 0.0241(10) 0.0361(12) 0.0246(10) 0.000 0.0022(8) 0.000
C3 0.0253(10) 0.0321(11) 0.0208(10) 0.000 0.0021(8) 0.000
C14 0.0326(12) 0.0400(13) 0.0209(10) 0.000 0.0013(8) 0.000
C13 0.0372(9) 0.0334(9) 0.0304(8) -0.0034(6) -0.0024(6) -0.0034(6)
C12 0.0310(11) 0.0585(16) 0.0233(10) 0.000 -0.0056(8) 0.000

loop_
_atom_type_symbol
_atom_type_description
_atom_type_scat_dispersion_real
_atom_type_scat_dispersion_imag
_atom_type_scat_source
C C 0.0033 0.0016 'International Tables Vol C Tables 4.2.6.8 and 6.1.1.4'
H H 0.0000 0.0000 'International Tables Vol C Tables 4.2.6.8 and 6.1.1.4'
O O 0.0106 0.0060 'International Tables Vol C Tables 4.2.6.8 and 6.1.1.4'
Si Si 0.0817 0.0704 'International Tables Vol C Tables 4.2.6.8 and 6.1.1.4'

loop_
_geom_angle_atom_site_label_1
_geom_angle_atom_site_label_2
_geom_angle_atom_site_label_3
_geom_angle
_geom_angle_site_symmetry_1
_geom_angle_site_symmetry_3
_geom_angle_publ_flag
C14 Si1 C1 111.43(11) . . ?
C13 Si1 C1 109.92(6) . . ?
C13 Si1 C1 109.92(6) 7_575 . ?
C13 Si1 C14 105.02(7) 7_575 . ?
C13 Si1 C14 105.02(7) . . ?
C13 Si1 C13 115.35(11) 7_575 . ?
C5 O2 C12 117.28(18) . . ?
C6 C7 C8 128.52(19) . . ?
C6 C7 C2 122.2(2) . . ?
C2 C7 C8 109.23(19) . . ?
C5 C6 C7 117.65(19) . . ?
C7 C8 C9 102.72(17) . . ?
O2 C5 C6 124.2(2) . . ?
O2 C5 C4 114.97(19) . . ?
C6 C5 C4 120.81(19) . . ?
C7 C2 C1 109.19(19) . . ?
C3 C2 C7 118.95(19) . . ?
C3 C2 C1 131.87(19) . . ?
C1 C9 C8 111.62(18) . . ?
C1 C9 C10 126.7(2) . . ?
C10 C9 C8 121.69(18) . . ?
C2 C1 Si1 126.83(16) . . ?
C9 C1 Si1 125.93(18) . . ?
C9 C1 C2 107.24(18) . . ?
O1 C10 C9 121.6(2) . . ?
O1 C10 C11 121.1(2) . . ?
C9 C10 C11 117.33(19) . . ?
C3 C4 C5 121.2(2) . . ?
C4 C3 C2 119.1(2) . . ?

loop_
_geom_bond_atom_site_label_1
_geom_bond_atom_site_label_2
_geom_bond_distance
_geom_bond_site_symmetry_2
_geom_bond_publ_flag
Si1 C1 1.900(2) . ?
Si1 C14 1.872(2) . ?
Si1 C13 1.8655(17) . ?
Si1 C13 1.8655(17) 7_575 ?
O2 C5 1.371(3) . ?
O2 C12 1.425(3) . ?
O1 C10 1.230(3) . ?
C7 C6 1.392(3) . ?
C7 C8 1.491(3) . ?
C7 C2 1.409(3) . ?
C6 C5 1.393(3) . ?
C8 C9 1.515(3) . ?
C5 C4 1.396(3) . ?
C2 C1 1.480(3) . ?
C2 C3 1.399(3) . ?
C9 C1 1.367(3) . ?
C9 C10 1.473(3) . ?
C10 C11 1.513(3) . ?
C4 C3 1.386(3) . ?
